data_2224756
loop_
_publ_author_name
'Jin, Yan-Xian'

_publ_section_title
;
 5-Methyl-<i>N</i>'-(3-nitrobenzylidene)isoxazole-4-carbohydrazide
;
_journal_issue 1
_journal_name_full 'Acta Crystallographica Section E'
_journal_page_first o47
_journal_paper_doi 10.1107/S1600536809051733
_journal_volume 66
_journal_year 2010
_chemical_formula_iupac 'C12 H10 N4 O4'
_chemical_formula_moiety 'C12 H10 N4 O4'
_chemical_formula_sum 'C12 H10 N4 O4'
_chemical_formula_weight 274.24
_chemical_name_systematic
;
5-Methyl-<i>N</i>'-(3-nitrobenzylidene)isoxazole-4-carbohydrazide
;
_space_group_IT_number 14
_symmetry_cell_setting monoclinic
_symmetry_space_group_name_Hall '-P 2ybc'
_symmetry_space_group_name_H-M 'P 1 21/c 1'
_atom_sites_solution_hydrogens geom
_atom_sites_solution_primary direct
_atom_sites_solution_secondary difmap
_audit_creation_method SHELXL-97
_cell_angle_alpha 90.00
_cell_angle_beta 100.721(12)
_cell_angle_gamma 90.00
_cell_formula_units_Z 4
_cell_length_a 4.8668(8)
_cell_length_b 25.202(4)
_cell_length_c 10.257(2)
_cell_measurement_reflns_used 2571
_cell_measurement_temperature 293(2)
_cell_measurement_theta_max 23.70
_cell_measurement_theta_min 2.59
_cell_volume 1236.1(4)
_computing_cell_refinement 'SAINT (Bruker, 2004)'
_computing_data_collection 'APEX2 (Bruker, 2004)'
_computing_data_reduction 'SAINT (Bruker, 2004)'
_computing_molecular_graphics 'SHELXTL (Sheldrick, 2008)'
_computing_publication_material 'SHELXL97 (Sheldrick, 2008)'
_computing_structure_refinement 'SHELXL-97 (Sheldrick, 2008)'
_computing_structure_solution 'SHELXS-97 (Sheldrick, 2008)'
_diffrn_ambient_temperature 293(2)
_diffrn_measured_fraction_theta_full 0.983
_diffrn_measured_fraction_theta_max 0.983
_diffrn_measurement_device_type 'Bruker APEXII CCD area-detector'
_diffrn_measurement_method 'phi and omega scans'
_diffrn_radiation_monochromator graphite
_diffrn_radiation_source 'sealed tube'
_diffrn_radiation_type MoK\a
_diffrn_radiation_wavelength 0.71073
_diffrn_reflns_av_R_equivalents 0.0342
_diffrn_reflns_av_sigmaI/netI 0.0383
_diffrn_reflns_limit_h_max 6
_diffrn_reflns_limit_h_min -5
_diffrn_reflns_limit_k_max 30
_diffrn_reflns_limit_k_min -32
_diffrn_reflns_limit_l_max 12
_diffrn_reflns_limit_l_min -13
_diffrn_reflns_number 10436
_diffrn_reflns_theta_full 27.61
_diffrn_reflns_theta_max 27.61
_diffrn_reflns_theta_min 2.18
_diffrn_standards_decay_% 0
_diffrn_standards_interval_count 0
_diffrn_standards_interval_time 0
_diffrn_standards_number 0
_exptl_absorpt_coefficient_mu 0.114
_exptl_absorpt_correction_T_max 0.9710
_exptl_absorpt_correction_T_min 0.9508
_exptl_absorpt_correction_type multi-scan
_exptl_absorpt_process_details '(SADABS; Bruker, 2004)'
_exptl_crystal_colour colourless
_exptl_crystal_density_diffrn 1.474
_exptl_crystal_density_method 'not measured'
_exptl_crystal_description block
_exptl_crystal_F_000 568
_exptl_crystal_size_max 0.655
_exptl_crystal_size_mid 0.298
_exptl_crystal_size_min 0.142
_refine_diff_density_max 0.323
_refine_diff_density_min -0.243
_refine_ls_extinction_method none
_refine_ls_goodness_of_fit_ref 1.098
_refine_ls_hydrogen_treatment mixed
_refine_ls_matrix_type full
_refine_ls_number_parameters 186
_refine_ls_number_reflns 2828
_refine_ls_number_restraints 1
_refine_ls_restrained_S_all 1.098
_refine_ls_R_factor_all 0.0853
_refine_ls_R_factor_gt 0.0492
_refine_ls_shift/su_max 0.012
_refine_ls_shift/su_mean 0.000
_refine_ls_structure_factor_coef Fsqd
_refine_ls_weighting_details 'calc w=1/[\s^2^(Fo^2^)+(0.0540P)^2^+0.2908P] where P=(Fo^2^+2Fc^2^)/3'
_refine_ls_weighting_scheme calc
_refine_ls_wR_factor_gt 0.1081
_refine_ls_wR_factor_ref 0.1293
_reflns_number_gt 1943
_reflns_number_total 2828
_reflns_threshold_expression >2sigma(I)
_cod_data_source_file rz2400.cif
_cod_data_source_block I
_cod_depositor_comments
;
The following automatic conversions were performed:
'_symmetry_cell_setting' value 'Monoclinic' changed to 'monoclinic'
according to '/home/saulius/struct/CIF-dictionaries/cif_core.dic'
dictionary named 'cif_core.dic' version 2.4.1 from 2010-06-29.

Automatic conversion script
Id: cif_fix_enum 1527 2010-12-29 10:47:43Z saulius 

The following automatic conversions were performed:

'_symmetry_cell_setting' value 'Monoclinic' changed to 'monoclinic'
according to /home/saulius/struct/CIF-dictionaries/cif_core.dic
dictionary named 'cif_core.dic' version 2.4.1 from 2010-06-29.

Automatic conversion script
Id: cif_fix_values 1715 2011-07-08 13:25:40Z adriana 
;
_cod_original_sg_symbol_H-M 'P 21/c'
_cod_database_code 2224756
_cod_database_fobs_code 2224756

loop_
_symmetry_equiv_pos_as_xyz
'x, y, z'
'-x, y+1/2, -z+1/2'
'-x, -y, -z'
'x, -y-1/2, z-1/2'

loop_
_atom_site_type_symbol
_atom_site_label
_atom_site_fract_x
_atom_site_fract_y
_atom_site_fract_z
_atom_site_U_iso_or_equiv
_atom_site_adp_type
_atom_site_calc_flag
_atom_site_refinement_flags
_atom_site_occupancy
_atom_site_disorder_assembly
_atom_site_disorder_group
C C1 -0.2323(5) 0.37462(8) 0.4047(2) 0.0542(5) Uani d . 1 . .
H H1A -0.4117 0.3672 0.4267 0.081 Uiso calc R 1 . .
H H1B -0.1073 0.3871 0.4823 0.081 Uiso calc R 1 . .
H H1C -0.1581 0.3429 0.3729 0.081 Uiso calc R 1 . .
C C2 -0.2629(4) 0.41576(7) 0.30054(17) 0.0410(4) Uani d . 1 . .
C C3 -0.2693(4) 0.47950(7) 0.15576(17) 0.0457(5) Uani d . 1 . .
H H3A -0.2179 0.5097 0.1142 0.055 Uiso calc R 1 . .
C C4 -0.1173(4) 0.45970(7) 0.27849(16) 0.0378(4) Uani d . 1 . .
C C5 0.1366(4) 0.47775(7) 0.36822(16) 0.0367(4) Uani d . 1 . .
C C6 0.3416(4) 0.59572(7) 0.23565(16) 0.0415(5) Uani d . 1 . .
H H6 0.4994 0.5997 0.3017 0.050 Uiso calc R 1 . .
C C7 0.2862(4) 0.63497(7) 0.12970(16) 0.0377(4) Uani d . 1 . .
C C8 0.0622(4) 0.63082(7) 0.02243(17) 0.0438(5) Uani d . 1 . .
H H8 -0.0627 0.6027 0.0188 0.053 Uiso calc R 1 . .
C C9 0.0253(4) 0.66798(8) -0.07759(18) 0.0500(5) Uani d . 1 . .
H H9 -0.1237 0.6646 -0.1485 0.060 Uiso calc R 1 . .
C C10 0.2072(4) 0.71022(7) -0.07375(17) 0.0471(5) Uani d . 1 . .
H H10 0.1832 0.7354 -0.1412 0.057 Uiso calc R 1 . .
C C11 0.4254(4) 0.71402(7) 0.03287(16) 0.0405(4) Uani d . 1 . .
C C12 0.4682(4) 0.67752(7) 0.13459(16) 0.0404(4) Uani d . 1 . .
H H12 0.6168 0.6814 0.2054 0.049 Uiso calc R 1 . .
H H2 0.426(3) 0.5310(8) 0.4040(16) 0.053(6) Uiso d D 1 . .
N N1 -0.4859(4) 0.45108(7) 0.10830(15) 0.0544(5) Uani d . 1 . .
N N2 0.2682(3) 0.52281(6) 0.34603(13) 0.0406(4) Uani d D 1 . .
N N3 0.1809(3) 0.55618(6) 0.24086(13) 0.0395(4) Uani d . 1 . .
N N4 0.6224(4) 0.75843(6) 0.03927(15) 0.0503(4) Uani d . 1 . .
O O1 -0.4845(3) 0.40961(5) 0.20178(13) 0.0512(4) Uani d . 1 . .
O O2 0.2363(3) 0.45160(5) 0.46820(11) 0.0462(4) Uani d . 1 . .
O O3 0.7959(4) 0.76447(7) 0.14015(15) 0.0811(6) Uani d . 1 . .
O O4 0.6048(4) 0.78753(6) -0.05611(14) 0.0689(5) Uani d . 1 . .

loop_
_atom_site_aniso_label
_atom_site_aniso_U_11
_atom_site_aniso_U_22
_atom_site_aniso_U_33
_atom_site_aniso_U_12
_atom_site_aniso_U_13
_atom_site_aniso_U_23
C1 0.0540(14) 0.0443(11) 0.0618(12) -0.0070(9) 0.0046(10) 0.0082(9)
C2 0.0369(11) 0.0402(9) 0.0438(9) 0.0012(8) 0.0017(8) -0.0035(7)
C3 0.0446(12) 0.0445(10) 0.0426(9) -0.0046(8) -0.0061(8) 0.0023(8)
C4 0.0351(10) 0.0382(9) 0.0377(8) 0.0008(7) 0.0009(7) -0.0005(7)
C5 0.0345(10) 0.0374(9) 0.0361(8) 0.0010(7) 0.0013(7) 0.0012(7)
C6 0.0413(12) 0.0424(10) 0.0378(8) -0.0047(8) -0.0006(8) 0.0023(7)
C7 0.0405(11) 0.0370(9) 0.0351(8) 0.0000(7) 0.0058(7) -0.0003(7)
C8 0.0433(12) 0.0427(10) 0.0431(9) -0.0045(8) 0.0018(8) -0.0004(7)
C9 0.0503(13) 0.0523(11) 0.0417(9) -0.0012(9) -0.0061(9) 0.0032(8)
C10 0.0554(14) 0.0451(10) 0.0389(9) 0.0026(9) 0.0037(9) 0.0055(8)
C11 0.0492(12) 0.0344(9) 0.0380(8) -0.0025(8) 0.0087(8) -0.0026(7)
C12 0.0452(11) 0.0407(9) 0.0335(8) -0.0032(8) 0.0023(8) -0.0013(7)
N1 0.0526(11) 0.0535(10) 0.0494(9) -0.0058(8) -0.0108(8) 0.0045(7)
N2 0.0383(9) 0.0419(8) 0.0369(7) -0.0062(7) -0.0052(7) 0.0070(6)
N3 0.0408(9) 0.0392(8) 0.0361(7) -0.0012(7) 0.0005(6) 0.0045(6)
N4 0.0657(13) 0.0404(9) 0.0448(8) -0.0076(8) 0.0105(8) -0.0011(7)
O1 0.0437(9) 0.0487(7) 0.0558(8) -0.0099(6) -0.0047(6) -0.0022(6)
O2 0.0435(8) 0.0460(7) 0.0436(6) -0.0060(6) -0.0065(6) 0.0122(5)
O3 0.1020(15) 0.0733(11) 0.0575(9) -0.0453(10) -0.0124(9) 0.0048(8)
O4 0.0948(14) 0.0547(9) 0.0567(8) -0.0164(8) 0.0131(8) 0.0157(7)

loop_
_atom_type_symbol
_atom_type_description
_atom_type_scat_dispersion_real
_atom_type_scat_dispersion_imag
_atom_type_scat_source
C C 0.0033 0.0016 'International Tables Vol C Tables 4.2.6.8 and 6.1.1.4'
H H 0.0000 0.0000 'International Tables Vol C Tables 4.2.6.8 and 6.1.1.4'
N N 0.0061 0.0033 'International Tables Vol C Tables 4.2.6.8 and 6.1.1.4'
O O 0.0106 0.0060 'International Tables Vol C Tables 4.2.6.8 and 6.1.1.4'

loop_
_geom_angle_atom_site_label_1
_geom_angle_atom_site_label_2
_geom_angle_atom_site_label_3
_geom_angle_site_symmetry_1
_geom_angle_site_symmetry_3
_geom_angle
_geom_angle_publ_flag
C2 C1 H1A . . 109.5 ?
C2 C1 H1B . . 109.5 ?
H1A C1 H1B . . 109.5 ?
C2 C1 H1C . . 109.5 ?
H1A C1 H1C . . 109.5 ?
H1B C1 H1C . . 109.5 ?
O1 C2 C4 . . 109.83(15) ?
O1 C2 C1 . . 115.04(16) ?
C4 C2 C1 . . 135.13(16) ?
N1 C3 C4 . . 113.03(17) ?
N1 C3 H3A . . 123.5 ?
C4 C3 H3A . . 123.5 ?
C2 C4 C3 . . 103.39(15) ?
C2 C4 C5 . . 123.58(15) ?
C3 C4 C5 . . 133.03(16) ?
O2 C5 N2 . . 117.65(15) ?
O2 C5 C4 . . 120.52(16) ?
N2 C5 C4 . . 121.83(14) ?
N3 C6 C7 . . 122.18(16) ?
N3 C6 H6 . . 118.9 ?
C7 C6 H6 . . 118.9 ?
C12 C7 C8 . . 119.00(15) ?
C12 C7 C6 . . 118.04(15) ?
C8 C7 C6 . . 122.94(16) ?
C9 C8 C7 . . 120.61(18) ?
C9 C8 H8 . . 119.7 ?
C7 C8 H8 . . 119.7 ?
C8 C9 C10 . . 120.63(17) ?
C8 C9 H9 . . 119.7 ?
C10 C9 H9 . . 119.7 ?
C11 C10 C9 . . 118.12(16) ?
C11 C10 H10 . . 120.9 ?
C9 C10 H10 . . 120.9 ?
C12 C11 C10 . . 122.69(17) ?
C12 C11 N4 . . 118.03(16) ?
C10 C11 N4 . . 119.27(15) ?
C11 C12 C7 . . 118.94(16) ?
C11 C12 H12 . . 120.5 ?
C7 C12 H12 . . 120.5 ?
C3 N1 O1 . . 104.65(14) ?
C5 N2 N3 . . 124.32(14) ?
C5 N2 H2 . . 117.0(13) ?
N3 N2 H2 . . 118.7(13) ?
C6 N3 N2 . . 114.20(14) ?
O4 N4 O3 . . 122.94(17) ?
O4 N4 C11 . . 118.53(16) ?
O3 N4 C11 . . 118.53(15) ?
C2 O1 N1 . . 109.09(14) ?

loop_
_geom_bond_atom_site_label_1
_geom_bond_atom_site_label_2
_geom_bond_site_symmetry_2
_geom_bond_distance
_geom_bond_publ_flag
C1 C2 . 1.476(2) ?
C1 H1A . 0.9600 ?
C1 H1B . 0.9600 ?
C1 H1C . 0.9600 ?
C2 O1 . 1.344(2) ?
C2 C4 . 1.356(3) ?
C3 N1 . 1.292(2) ?
C3 C4 . 1.426(2) ?
C3 H3A . 0.9300 ?
C4 C5 . 1.469(2) ?
C5 O2 . 1.2394(19) ?
C5 N2 . 1.344(2) ?
C6 N3 . 1.274(2) ?
C6 C7 . 1.457(2) ?
C6 H6 . 0.9300 ?
C7 C12 . 1.386(2) ?
C7 C8 . 1.401(2) ?
C8 C9 . 1.376(3) ?
C8 H8 . 0.9300 ?
C9 C10 . 1.381(3) ?
C9 H9 . 0.9300 ?
C10 C11 . 1.379(3) ?
C10 H10 . 0.9300 ?
C11 C12 . 1.377(2) ?
C11 N4 . 1.468(2) ?
C12 H12 . 0.9300 ?
N1 O1 . 1.417(2) ?
N2 N3 . 1.3714(19) ?
N2 H2 . 0.901(10) ?
N4 O4 . 1.213(2) ?
N4 O3 . 1.217(2) ?

loop_
_geom_hbond_atom_site_label_D
_geom_hbond_atom_site_label_H
_geom_hbond_atom_site_label_A
_geom_hbond_site_symmetry_A
_geom_hbond_distance_DH
_geom_hbond_distance_HA
_geom_hbond_distance_DA
_geom_hbond_angle_DHA
C3 H3A N3 . 0.93 2.43 2.930(2) 114.0
C12 H12 O4 4_576 0.93 2.58 3.240(2) 128.4
N2 H2 O2 3_666 0.901(10) 1.952(14) 2.855(2) 179.0(14)

loop_
_geom_torsion_atom_site_label_1
_geom_torsion_atom_site_label_2
_geom_torsion_atom_site_label_3
_geom_torsion_atom_site_label_4
_geom_torsion_site_symmetry_1
_geom_torsion_site_symmetry_2
_geom_torsion_site_symmetry_3
_geom_torsion_site_symmetry_4
_geom_torsion
_geom_torsion_publ_flag
O1 C2 C4 C3 . . . . -0.7(2) ?
C1 C2 C4 C3 . . . . 179.0(2) ?
O1 C2 C4 C5 . . . . 179.85(17) ?
C1 C2 C4 C5 . . . . -0.5(4) ?
N1 C3 C4 C2 . . . . 0.5(2) ?
N1 C3 C4 C5 . . . . 179.9(2) ?
C2 C4 C5 O2 . . . . 2.7(3) ?
C3 C4 C5 O2 . . . . -176.56(19) ?
C2 C4 C5 N2 . . . . -176.99(18) ?
C3 C4 C5 N2 . . . . 3.7(3) ?
N3 C6 C7 C12 . . . . 178.03(18) ?
N3 C6 C7 C8 . . . . -3.5(3) ?
C12 C7 C8 C9 . . . . 0.9(3) ?
C6 C7 C8 C9 . . . . -177.58(19) ?
C7 C8 C9 C10 . . . . -0.4(3) ?
C8 C9 C10 C11 . . . . -0.1(3) ?
C9 C10 C11 C12 . . . . 0.1(3) ?
C9 C10 C11 N4 . . . . 179.80(18) ?
C10 C11 C12 C7 . . . . 0.4(3) ?
N4 C11 C12 C7 . . . . -179.30(17) ?
C8 C7 C12 C11 . . . . -0.9(3) ?
C6 C7 C12 C11 . . . . 177.65(17) ?
C4 C3 N1 O1 . . . . -0.1(2) ?
O2 C5 N2 N3 . . . . -179.10(16) ?
C4 C5 N2 N3 . . . . 0.6(3) ?
C7 C6 N3 N2 . . . . 178.84(16) ?
C5 N2 N3 C6 . . . . -177.51(18) ?
C12 C11 N4 O4 . . . . 172.21(18) ?
C10 C11 N4 O4 . . . . -7.5(3) ?
C12 C11 N4 O3 . . . . -7.9(3) ?
C10 C11 N4 O3 . . . . 172.4(2) ?
C4 C2 O1 N1 . . . . 0.6(2) ?
C1 C2 O1 N1 . . . . -179.08(16) ?
C3 N1 O1 C2 . . . . -0.3(2) ?
